data_4035085
loop_
_publ_author_name
'Walker, Tia L.'
'Taschner, Ian S.'
'Chandra M, Sharath'
'Taschner, Michael J.'
'Engle, James T.'
'Schrage, Briana R.'
'Ziegler, Christopher J.'
'Gao, Xinfeng'
'Wheeler, Steven E.'

_publ_section_title
;
 Lone-Pair-Induced Topicity Observed in Macrobicyclic Tetra-thia Lactams
 and Cryptands: Synthesis, Spectral Identification, and Computational
 Assessment.
;
_journal_issue 17
_journal_name_full 'The Journal of organic chemistry'
_journal_page_first 10025
_journal_page_last 10036
_journal_paper_doi 10.1021/acs.joc.8b01382
_journal_volume 83
_journal_year 2018
_chemical_formula_sum 'C17 H37 B N2 S4'
_chemical_formula_weight 408.53
_space_group_crystal_system monoclinic
_space_group_IT_number 9
_space_group_name_Hall 'C -2yc'
_space_group_name_H-M_alt 'C 1 c 1'
_atom_sites_solution_hydrogens geom
_audit_creation_method SHELXL-2016/6
_cell_angle_alpha 90
_cell_angle_beta 117.809(3)
_cell_angle_gamma 90
_cell_formula_units_Z 4
_cell_length_a 9.821(3)
_cell_length_b 27.136(7)
_cell_length_c 9.389(2)
_cell_measurement_reflns_used 2328
_cell_measurement_temperature 100(2)
_cell_measurement_theta_max 24.85
_cell_measurement_theta_min 2.46
_cell_volume 2213.2(10)
_computing_cell_refinement 'Bruker SAINT'
_computing_data_collection 'Bruker APEX2'
_computing_data_reduction 'Bruker SAINT'
_computing_molecular_graphics 'Bruker SHELXTL'
_computing_publication_material 'Bruker SHELXTL'
_computing_structure_refinement 'SHELXL-2016/6 (Sheldrick, 2016)'
_computing_structure_solution 'SHELXT 2014/5 (Sheldrick, 2014)'
_diffrn_ambient_temperature 100(2)
_diffrn_detector_area_resol_mean '\f and \w scans'
_diffrn_measured_fraction_theta_full 0.999
_diffrn_measured_fraction_theta_max 0.999
_diffrn_measurement_device_type graphite
_diffrn_measurement_method 'Bruker APEX-II CCD'
_diffrn_radiation_type MoK\a
_diffrn_radiation_wavelength 0.71073
_diffrn_reflns_av_R_equivalents 0.0370
_diffrn_reflns_av_unetI/netI 0.0576
_diffrn_reflns_Laue_measured_fraction_full 0.999
_diffrn_reflns_Laue_measured_fraction_max 0.999
_diffrn_reflns_limit_h_max 11
_diffrn_reflns_limit_h_min -11
_diffrn_reflns_limit_k_max 32
_diffrn_reflns_limit_k_min -32
_diffrn_reflns_limit_l_max 11
_diffrn_reflns_limit_l_min -11
_diffrn_reflns_number 7916
_diffrn_reflns_point_group_measured_fraction_full 0.979
_diffrn_reflns_point_group_measured_fraction_max 0.979
_diffrn_reflns_theta_full 25.086
_diffrn_reflns_theta_max 25.086
_diffrn_reflns_theta_min 1.501
_diffrn_source 'sealed tube'
_exptl_absorpt_coefficient_mu 0.432
_exptl_absorpt_correction_T_max 0.7452
_exptl_absorpt_correction_T_min 0.6177
_exptl_absorpt_correction_type multi-scan
_exptl_absorpt_process_details SADABS
_exptl_crystal_colour colorless
_exptl_crystal_density_diffrn 1.226
_exptl_crystal_density_meas ?
_exptl_crystal_density_method 'not measured'
_exptl_crystal_description rod
_exptl_crystal_F_000 888
_exptl_crystal_size_max 0.180
_exptl_crystal_size_mid 0.140
_exptl_crystal_size_min 0.060
_refine_diff_density_max 0.423
_refine_diff_density_min -0.231
_refine_diff_density_rms 0.055
_refine_ls_abs_structure_details
;
 Flack x determined using 1380 quotients [(I+)-(I-)]/[(I+)+(I-)]
 (Parsons, Flack and Wagner, Acta Cryst. B69 (2013) 249-259).
;
_refine_ls_abs_structure_Flack 0.11(5)
_refine_ls_extinction_method none
_refine_ls_goodness_of_fit_ref 1.037
_refine_ls_hydrogen_treatment constr
_refine_ls_matrix_type full
_refine_ls_number_parameters 218
_refine_ls_number_reflns 3850
_refine_ls_number_restraints 2
_refine_ls_restrained_S_all 1.037
_refine_ls_R_factor_all 0.0538
_refine_ls_R_factor_gt 0.0426
_refine_ls_shift/su_max 0.001
_refine_ls_shift/su_mean 0.000
_refine_ls_structure_factor_coef Fsqd
_refine_ls_weighting_details 'w=1/[\s^2^(Fo^2^)+(0.0436P)^2^] where P=(Fo^2^+2Fc^2^)/3'
_refine_ls_weighting_scheme calc
_refine_ls_wR_factor_gt 0.0864
_refine_ls_wR_factor_ref 0.0922
_reflns_Friedel_coverage 0.952
_reflns_Friedel_fraction_full 0.959
_reflns_Friedel_fraction_max 0.959
_reflns_number_gt 3355
_reflns_number_total 3850
_reflns_threshold_expression 'I > 2\s(I)'
_cod_data_source_file jo8b01382_si_004.cif
_cod_data_source_block 3
_cod_depositor_comments
;
The following automatic conversions were performed:

data item '_exptl_crystal_density_meas' value 'not measured' was
changed to '?' -- the value is perceived as not measured.

Automatic conversion script
Id: cif_fix_values 6909 2019-04-08 15:41:33Z antanas 
;
_cod_original_sg_symbol_H-M 'C c'
_cod_database_code 4035085
_shelx_shelxl_version_number 2016/6
_shelx_space_group_comment
;
The symmetry employed for this shelxl refinement is uniquely defined
by the following loop, which should always be used as a source of
symmetry information in preference to the above space-group names.
They are only intended as comments.
;
_shelx_estimated_absorpt_t_min 0.926
_shelx_estimated_absorpt_t_max 0.975

loop_
_space_group_symop_operation_xyz
'x, y, z'
'x, -y, z+1/2'
'x+1/2, y+1/2, z'
'x+1/2, -y+1/2, z+1/2'

loop_
_atom_site_label
_atom_site_type_symbol
_atom_site_fract_x
_atom_site_fract_y
_atom_site_fract_z
_atom_site_U_iso_or_equiv
_atom_site_adp_type
_atom_site_occupancy
_atom_site_site_symmetry_order
_atom_site_calc_flag
_atom_site_refinement_flags_posn
_atom_site_refinement_flags_adp
B1 B 0.9538(6) 0.6180(2) 0.7541(7) 0.0306(14) Uani 1 1 d . .
H19 H 0.972691 0.600328 0.850183 0.046 Uiso 1 1 calc R U
H18 H 0.982109 0.651901 0.780045 0.046 Uiso 1 1 calc R U
H20 H 1.013922 0.603766 0.708057 0.046 Uiso 1 1 calc R U
C1 C 0.0504(6) 0.62293(19) 0.3019(7) 0.0337(13) Uani 1 1 d . .
H1A H 0.039806 0.615980 0.195840 0.040 Uiso 1 1 calc R U
H1B H -0.047764 0.635093 0.288462 0.040 Uiso 1 1 calc R U
C2 C 0.0913(6) 0.57584(19) 0.4000(7) 0.0333(13) Uani 1 1 d . .
H2A H 0.011401 0.551385 0.346426 0.040 Uiso 1 1 calc R U
H2B H 0.099449 0.582276 0.505345 0.040 Uiso 1 1 calc R U
C3 C 0.2759(6) 0.4907(2) 0.4924(7) 0.0379(14) Uani 1 1 d . .
H3A H 0.236673 0.490313 0.569958 0.045 Uiso 1 1 calc R U
H3B H 0.211097 0.469531 0.402881 0.045 Uiso 1 1 calc R U
C4 C 0.4402(7) 0.4720(2) 0.5702(7) 0.0413(15) Uani 1 1 d . .
H4A H 0.503498 0.493761 0.658497 0.050 Uiso 1 1 calc R U
H4B H 0.443289 0.439562 0.614832 0.050 Uiso 1 1 calc R U
C5 C 0.5078(6) 0.46900(19) 0.4551(6) 0.0320(13) Uani 1 1 d . .
H5A H 0.478481 0.498413 0.388699 0.038 Uiso 1 1 calc R U
H5B H 0.462413 0.440999 0.384378 0.038 Uiso 1 1 calc R U
C6 C 0.7806(6) 0.52113(18) 0.6528(6) 0.0329(13) Uani 1 1 d . .
H6A H 0.738250 0.525142 0.727055 0.039 Uiso 1 1 calc R U
H6B H 0.891844 0.520332 0.715754 0.039 Uiso 1 1 calc R U
C7 C 0.7355(6) 0.56519(17) 0.5415(6) 0.0264(12) Uani 1 1 d . .
H7A H 0.787791 0.562983 0.476011 0.032 Uiso 1 1 calc R U
H7B H 0.625705 0.563625 0.469652 0.032 Uiso 1 1 calc R U
C8 C 0.6748(5) 0.61937(18) 0.7098(6) 0.0240(11) Uani 1 1 d . .
H8A H 0.569251 0.611130 0.634258 0.029 Uiso 1 1 calc R U
H8B H 0.710014 0.595438 0.796475 0.029 Uiso 1 1 calc R U
C9 C 0.6765(6) 0.66949(18) 0.7787(6) 0.0291(12) Uani 1 1 d . .
H9A H 0.626396 0.692898 0.691374 0.035 Uiso 1 1 calc R U
H9B H 0.782259 0.680038 0.843201 0.035 Uiso 1 1 calc R U
C10 C 0.3826(6) 0.65884(19) 0.7513(6) 0.0283(12) Uani 1 1 d . .
H10A H 0.381330 0.631878 0.682832 0.034 Uiso 1 1 calc R U
H10B H 0.324025 0.648450 0.805386 0.034 Uiso 1 1 calc R U
C11 C 0.3020(6) 0.70277(19) 0.6453(6) 0.0305(13) Uani 1 1 d . .
H11A H 0.366748 0.716783 0.603121 0.037 Uiso 1 1 calc R U
H11B H 0.284842 0.727845 0.708809 0.037 Uiso 1 1 calc R U
C12 C 0.1485(6) 0.68724(19) 0.5064(6) 0.0298(12) Uani 1 1 d . .
H12A H 0.094880 0.666088 0.547096 0.036 Uiso 1 1 calc R U
H12B H 0.085531 0.716263 0.460057 0.036 Uiso 1 1 calc R U
C13 C 0.1785(6) 0.69505(19) 0.2667(6) 0.0294(12) Uani 1 1 d . .
H13A H 0.253428 0.720353 0.326090 0.035 Uiso 1 1 calc R U
H13B H 0.079570 0.711017 0.205528 0.035 Uiso 1 1 calc R U
C14 C 0.2248(6) 0.67012(19) 0.1508(6) 0.0297(12) Uani 1 1 d . .
H14A H 0.132086 0.662219 0.052690 0.036 Uiso 1 1 calc R U
H14B H 0.275682 0.639284 0.198330 0.036 Uiso 1 1 calc R U
C15 C 0.5281(6) 0.70552(19) 0.2847(6) 0.0278(12) Uani 1 1 d . .
H15A H 0.610212 0.717470 0.263924 0.033 Uiso 1 1 calc R U
H15B H 0.518444 0.728180 0.359433 0.033 Uiso 1 1 calc R U
C16 C 0.5721(6) 0.65477(18) 0.3632(6) 0.0290(12) Uani 1 1 d . .
H16A H 0.501593 0.645599 0.404417 0.035 Uiso 1 1 calc R U
H16B H 0.562320 0.630648 0.282725 0.035 Uiso 1 1 calc R U
C17 C 0.7365(5) 0.65402(19) 0.5005(6) 0.0263(12) Uani 1 1 d . .
H17A H 0.806220 0.650226 0.454604 0.032 Uiso 1 1 calc R U
H17B H 0.757802 0.685749 0.554217 0.032 Uiso 1 1 calc R U
N1 N 0.1681(4) 0.66082(15) 0.3798(5) 0.0279(10) Uani 1 1 d . .
N2 N 0.7719(4) 0.61439(15) 0.6251(5) 0.0227(9) Uani 1 1 d . .
S1 S 0.27315(16) 0.55297(5) 0.42146(18) 0.0378(4) Uani 1 1 d . .
S2 S 0.71587(16) 0.46299(5) 0.54968(16) 0.0336(3) Uani 1 1 d . .
S3 S 0.57970(15) 0.66952(5) 0.90187(16) 0.0314(3) Uani 1 1 d . .
S4 S 0.35000(15) 0.70556(5) 0.09810(15) 0.0332(3) Uani 1 1 d . .

loop_
_atom_site_aniso_label
_atom_site_aniso_U_11
_atom_site_aniso_U_22
_atom_site_aniso_U_33
_atom_site_aniso_U_23
_atom_site_aniso_U_13
_atom_site_aniso_U_12
B1 0.021(3) 0.034(4) 0.031(3) 0.003(3) 0.007(3) -0.002(3)
C1 0.018(3) 0.031(3) 0.044(3) -0.002(3) 0.008(2) -0.003(2)
C2 0.026(3) 0.031(3) 0.043(3) -0.006(3) 0.017(3) -0.008(2)
C3 0.039(3) 0.030(3) 0.045(3) 0.004(3) 0.020(3) -0.004(3)
C4 0.047(4) 0.038(3) 0.038(3) 0.015(3) 0.019(3) 0.004(3)
C5 0.038(3) 0.021(3) 0.030(3) -0.004(2) 0.010(3) 0.001(2)
C6 0.035(3) 0.025(3) 0.029(3) 0.001(2) 0.007(3) 0.007(2)
C7 0.026(3) 0.025(3) 0.027(3) -0.002(2) 0.011(2) 0.002(2)
C8 0.022(3) 0.027(3) 0.023(3) -0.001(2) 0.011(2) -0.001(2)
C9 0.025(3) 0.027(3) 0.033(3) -0.001(2) 0.012(2) -0.002(2)
C10 0.029(3) 0.027(3) 0.035(3) -0.007(2) 0.020(3) -0.006(2)
C11 0.031(3) 0.026(3) 0.036(3) -0.005(2) 0.017(3) -0.001(2)
C12 0.027(3) 0.025(3) 0.040(3) 0.002(3) 0.017(3) 0.004(2)
C13 0.021(3) 0.028(3) 0.033(3) 0.001(2) 0.007(2) 0.002(2)
C14 0.026(3) 0.030(3) 0.025(3) 0.002(2) 0.005(2) -0.001(2)
C15 0.022(3) 0.029(3) 0.028(3) 0.003(2) 0.007(2) -0.003(2)
C16 0.024(3) 0.027(3) 0.029(3) 0.001(2) 0.006(2) -0.006(2)
C17 0.021(3) 0.027(3) 0.028(3) 0.003(2) 0.009(2) -0.001(2)
N1 0.024(2) 0.024(2) 0.035(2) -0.002(2) 0.013(2) -0.0010(18)
N2 0.020(2) 0.023(2) 0.024(2) 0.0019(18) 0.0096(18) 0.0014(17)
S1 0.0374(8) 0.0271(8) 0.0582(10) 0.0069(7) 0.0300(8) 0.0034(6)
S2 0.0354(8) 0.0251(7) 0.0316(8) -0.0046(6) 0.0085(6) 0.0077(6)
S3 0.0334(7) 0.0306(8) 0.0287(7) -0.0055(6) 0.0133(6) -0.0003(6)
S4 0.0342(8) 0.0353(8) 0.0259(7) 0.0065(6) 0.0105(6) 0.0040(6)

loop_
_atom_type_symbol
_atom_type_description
_atom_type_scat_dispersion_real
_atom_type_scat_dispersion_imag
_atom_type_scat_source
C C 0.0033 0.0016 'International Tables Vol C Tables 4.2.6.8 and 6.1.1.4'
H H 0.0000 0.0000 'International Tables Vol C Tables 4.2.6.8 and 6.1.1.4'
B B 0.0013 0.0007 'International Tables Vol C Tables 4.2.6.8 and 6.1.1.4'
N N 0.0061 0.0033 'International Tables Vol C Tables 4.2.6.8 and 6.1.1.4'
S S 0.1246 0.1234 'International Tables Vol C Tables 4.2.6.8 and 6.1.1.4'

loop_
_geom_angle_atom_site_label_1
_geom_angle_atom_site_label_2
_geom_angle_atom_site_label_3
_geom_angle
N2 B1 H19 109.5
N2 B1 H18 109.5
H19 B1 H18 109.5
N2 B1 H20 109.5
H19 B1 H20 109.5
H18 B1 H20 109.5
N1 C1 C2 111.4(4)
N1 C1 H1A 109.3
C2 C1 H1A 109.3
N1 C1 H1B 109.3
C2 C1 H1B 109.3
H1A C1 H1B 108.0
C1 C2 S1 108.9(4)
C1 C2 H2A 109.9
S1 C2 H2A 109.9
C1 C2 H2B 109.9
S1 C2 H2B 109.9
H2A C2 H2B 108.3
C4 C3 S1 108.6(4)
C4 C3 H3A 110.0
S1 C3 H3A 110.0
C4 C3 H3B 110.0
S1 C3 H3B 110.0
H3A C3 H3B 108.4
C5 C4 C3 113.4(5)
C5 C4 H4A 108.9
C3 C4 H4A 108.9
C5 C4 H4B 108.9
C3 C4 H4B 108.9
H4A C4 H4B 107.7
C4 C5 S2 115.1(4)
C4 C5 H5A 108.5
S2 C5 H5A 108.5
C4 C5 H5B 108.5
S2 C5 H5B 108.5
H5A C5 H5B 107.5
C7 C6 S2 113.8(4)
C7 C6 H6A 108.8
S2 C6 H6A 108.8
C7 C6 H6B 108.8
S2 C6 H6B 108.8
H6A C6 H6B 107.7
N2 C7 C6 114.8(4)
N2 C7 H7A 108.6
C6 C7 H7A 108.6
N2 C7 H7B 108.6
C6 C7 H7B 108.6
H7A C7 H7B 107.5
C9 C8 N2 115.2(4)
C9 C8 H8A 108.5
N2 C8 H8A 108.5
C9 C8 H8B 108.5
N2 C8 H8B 108.5
H8A C8 H8B 107.5
C8 C9 S3 111.8(4)
C8 C9 H9A 109.2
S3 C9 H9A 109.2
C8 C9 H9B 109.2
S3 C9 H9B 109.2
H9A C9 H9B 107.9
C11 C10 S3 115.3(4)
C11 C10 H10A 108.5
S3 C10 H10A 108.5
C11 C10 H10B 108.5
S3 C10 H10B 108.5
H10A C10 H10B 107.5
C10 C11 C12 110.5(4)
C10 C11 H11A 109.6
C12 C11 H11A 109.6
C10 C11 H11B 109.6
C12 C11 H11B 109.6
H11A C11 H11B 108.1
N1 C12 C11 112.1(4)
N1 C12 H12A 109.2
C11 C12 H12A 109.2
N1 C12 H12B 109.2
C11 C12 H12B 109.2
H12A C12 H12B 107.9
N1 C13 C14 112.7(4)
N1 C13 H13A 109.0
C14 C13 H13A 109.0
N1 C13 H13B 109.0
C14 C13 H13B 109.0
H13A C13 H13B 107.8
C13 C14 S4 115.4(4)
C13 C14 H14A 108.4
S4 C14 H14A 108.4
C13 C14 H14B 108.4
S4 C14 H14B 108.4
H14A C14 H14B 107.5
C16 C15 S4 113.3(3)
C16 C15 H15A 108.9
S4 C15 H15A 108.9
C16 C15 H15B 108.9
S4 C15 H15B 108.9
H15A C15 H15B 107.7
C17 C16 C15 111.7(4)
C17 C16 H16A 109.3
C15 C16 H16A 109.3
C17 C16 H16B 109.3
C15 C16 H16B 109.3
H16A C16 H16B 107.9
N2 C17 C16 115.9(4)
N2 C17 H17A 108.3
C16 C17 H17A 108.3
N2 C17 H17B 108.3
C16 C17 H17B 108.3
H17A C17 H17B 107.4
C13 N1 C1 113.2(4)
C13 N1 C12 111.0(4)
C1 N1 C12 112.0(4)
C7 N2 C17 108.4(4)
C7 N2 C8 107.5(4)
C17 N2 C8 111.9(4)
C7 N2 B1 110.6(4)
C17 N2 B1 108.1(4)
C8 N2 B1 110.3(4)
C2 S1 C3 101.9(3)
C6 S2 C5 102.6(2)
C9 S3 C10 101.0(2)
C14 S4 C15 102.1(2)

loop_
_geom_bond_atom_site_label_1
_geom_bond_atom_site_label_2
_geom_bond_distance
B1 N2 1.628(6)
B1 H19 0.9600
B1 H18 0.9600
B1 H20 0.9600
C1 N1 1.463(6)
C1 C2 1.516(7)
C1 H1A 0.9700
C1 H1B 0.9700
C2 S1 1.811(5)
C2 H2A 0.9700
C2 H2B 0.9700
C3 C4 1.514(8)
C3 S1 1.813(6)
C3 H3A 0.9700
C3 H3B 0.9700
C4 C5 1.512(7)
C4 H4A 0.9700
C4 H4B 0.9700
C5 S2 1.816(5)
C5 H5A 0.9700
C5 H5B 0.9700
C6 C7 1.512(7)
C6 S2 1.805(5)
C6 H6A 0.9700
C6 H6B 0.9700
C7 N2 1.505(6)
C7 H7A 0.9700
C7 H7B 0.9700
C8 C9 1.503(6)
C8 N2 1.506(6)
C8 H8A 0.9700
C8 H8B 0.9700
C9 S3 1.808(5)
C9 H9A 0.9700
C9 H9B 0.9700
C10 C11 1.518(7)
C10 S3 1.810(5)
C10 H10A 0.9700
C10 H10B 0.9700
C11 C12 1.522(7)
C11 H11A 0.9700
C11 H11B 0.9700
C12 N1 1.475(7)
C12 H12A 0.9700
C12 H12B 0.9700
C13 N1 1.450(7)
C13 C14 1.520(7)
C13 H13A 0.9700
C13 H13B 0.9700
C14 S4 1.802(5)
C14 H14A 0.9700
C14 H14B 0.9700
C15 C16 1.526(7)
C15 S4 1.808(5)
C15 H15A 0.9700
C15 H15B 0.9700
C16 C17 1.525(6)
C16 H16A 0.9700
C16 H16B 0.9700
C17 N2 1.505(6)
C17 H17A 0.9700
C17 H17B 0.9700
